data_2225404
loop_
_publ_author_name
'Hemamalini, Madhukar'
'Fun, Hoong-Kun'

_publ_section_title
;
 2-Amino-3-ammoniopyridinium dichloride
;
_journal_coeditor_code WN2374
_journal_issue 3
_journal_name_full 'Acta Crystallographica Section E'
_journal_page_first o513
_journal_page_last o514
_journal_paper_doi 10.1107/S1600536810003624
_journal_volume 66
_journal_year 2010
_chemical_formula_iupac 'C5 H9 N3 2+, 2Cl -'
_chemical_formula_moiety 'C5 H9 N3 2+, 2(Cl -)'
_chemical_formula_sum 'C5 H9 Cl2 N3'
_chemical_formula_weight 182.05
_chemical_name_systematic
;
2-Amino-3-ammoniopyridinium dichloride
;
_space_group_IT_number 14
_symmetry_cell_setting monoclinic
_symmetry_space_group_name_Hall '-P 2ybc'
_symmetry_space_group_name_H-M 'P 1 21/c 1'
_atom_sites_solution_hydrogens geom
_atom_sites_solution_primary direct
_atom_sites_solution_secondary difmap
_audit_creation_method SHELXL-97
_cell_angle_alpha 90.00
_cell_angle_beta 98.9790(10)
_cell_angle_gamma 90.00
_cell_formula_units_Z 8
_cell_length_a 10.9770(2)
_cell_length_b 12.5175(2)
_cell_length_c 11.6520(2)
_cell_measurement_reflns_used 4939
_cell_measurement_temperature 100.00(10)
_cell_measurement_theta_max 31.04
_cell_measurement_theta_min 2.40
_cell_volume 1581.42(5)
_computing_cell_refinement 'SAINT (Bruker, 2009)'
_computing_data_collection 'APEX2 (Bruker, 2009)'
_computing_data_reduction 'SAINT (Bruker, 2009)'
_computing_molecular_graphics 'SHELXTL (Sheldrick, 2008)'
_computing_publication_material 'SHELXTL (Sheldrick, 2008) and PLATON (Spek, 2009)'
_computing_structure_refinement 'SHELXTL (Sheldrick, 2008)'
_computing_structure_solution 'SHELXTL (Sheldrick, 2008)'
_diffrn_ambient_temperature 100.00(10)
_diffrn_measured_fraction_theta_full 0.998
_diffrn_measured_fraction_theta_max 0.998
_diffrn_measurement_device_type
;
Bruker APEX DUO CCD area-detector diffractometer
;
_diffrn_measurement_method '\f and \w scans'
_diffrn_radiation_monochromator graphite
_diffrn_radiation_source 'fine-focus sealed tube'
_diffrn_radiation_type MoK\a
_diffrn_radiation_wavelength 0.71073
_diffrn_reflns_av_R_equivalents 0.0353
_diffrn_reflns_av_sigmaI/netI 0.0380
_diffrn_reflns_limit_h_max 15
_diffrn_reflns_limit_h_min -16
_diffrn_reflns_limit_k_max 18
_diffrn_reflns_limit_k_min -18
_diffrn_reflns_limit_l_max 17
_diffrn_reflns_limit_l_min -17
_diffrn_reflns_number 22610
_diffrn_reflns_theta_full 32.56
_diffrn_reflns_theta_max 32.56
_diffrn_reflns_theta_min 1.88
_diffrn_standards_number 0
_exptl_absorpt_coefficient_mu 0.748
_exptl_absorpt_correction_T_max 0.9065
_exptl_absorpt_correction_T_min 0.7873
_exptl_absorpt_correction_type multi-scan
_exptl_absorpt_process_details '(SADABS; Bruker, 2009)'
_exptl_crystal_colour Brown
_exptl_crystal_density_diffrn 1.529
_exptl_crystal_density_method 'not measured'
_exptl_crystal_description Block
_exptl_crystal_F_000 752
_exptl_crystal_size_max 0.34
_exptl_crystal_size_mid 0.32
_exptl_crystal_size_min 0.13
_refine_diff_density_max 0.444
_refine_diff_density_min -0.223
_refine_ls_extinction_method none
_refine_ls_goodness_of_fit_ref 1.025
_refine_ls_hydrogen_treatment mixed
_refine_ls_matrix_type full
_refine_ls_number_parameters 253
_refine_ls_number_reflns 5736
_refine_ls_number_restraints 0
_refine_ls_restrained_S_all 1.025
_refine_ls_R_factor_all 0.0736
_refine_ls_R_factor_gt 0.0452
_refine_ls_shift/su_max 0.001
_refine_ls_shift/su_mean 0.000
_refine_ls_structure_factor_coef Fsqd
_refine_ls_weighting_details 'calc w=1/[\s^2^(Fo^2^)+(0.0489P)^2^+0.1879P] where P=(Fo^2^+2Fc^2^)/3'
_refine_ls_weighting_scheme calc
_refine_ls_wR_factor_gt 0.0967
_refine_ls_wR_factor_ref 0.1085
_reflns_number_gt 4042
_reflns_number_total 5736
_reflns_threshold_expression I>2\s(I)
_cod_data_source_file wn2374.cif
_cod_data_source_block I
_cod_depositor_comments
;
The following automatic conversions were performed:
'_symmetry_cell_setting' value 'Monoclinic' changed to 'monoclinic'
according to '/home/saulius/struct/CIF-dictionaries/cif_core.dic'
dictionary named 'cif_core.dic' version 2.4.1 from 2010-06-29.

Automatic conversion script
Id: cif_fix_enum 1527 2010-12-29 10:47:43Z saulius 

The following automatic conversions were performed:

'_symmetry_cell_setting' value 'Monoclinic' changed to 'monoclinic'
according to /home/saulius/struct/CIF-dictionaries/cif_core.dic
dictionary named 'cif_core.dic' version 2.4.1 from 2010-06-29.

Automatic conversion script
Id: cif_fix_values 1715 2011-07-08 13:25:40Z adriana 
;
_cod_original_sg_symbol_H-M 'P 21/c'
_cod_database_code 2225404
_cod_database_fobs_code 2225404

loop_
_symmetry_equiv_pos_as_xyz
'x, y, z'
'-x, y+1/2, -z+1/2'
'-x, -y, -z'
'x, -y-1/2, z-1/2'

loop_
_atom_site_type_symbol
_atom_site_label
_atom_site_fract_x
_atom_site_fract_y
_atom_site_fract_z
_atom_site_U_iso_or_equiv
_atom_site_adp_type
_atom_site_calc_flag
_atom_site_refinement_flags
_atom_site_occupancy
_atom_site_disorder_assembly
_atom_site_disorder_group
Cl Cl1 0.28885(4) 0.19696(4) 0.71503(3) 0.03796(11) Uani d . 1 . .
Cl Cl2 1.04311(4) 0.14551(4) 0.94363(3) 0.03993(12) Uani d . 1 . .
Cl Cl3 0.78343(4) 0.38414(4) 0.69663(3) 0.04112(12) Uani d . 1 . .
Cl Cl4 0.47897(4) 0.81032(4) 0.52864(3) 0.04069(12) Uani d . 1 . .
N N1 0.77439(14) -0.16705(12) 0.55300(12) 0.0311(3) Uani d . 1 . .
N N2 0.89490(15) -0.10343(15) 0.77888(13) 0.0415(4) Uani d . 1 . .
N N3 0.94910(13) 0.05666(13) 0.70138(12) 0.0364(3) Uani d . 1 . .
C C1 0.94453(17) 0.13025(16) 0.61525(17) 0.0413(4) Uani d . 1 . .
C C2 0.88294(17) 0.10955(15) 0.50822(16) 0.0408(4) Uani d . 1 . .
C C3 0.82455(15) 0.01104(14) 0.48808(13) 0.0323(3) Uani d . 1 . .
C C4 0.82915(13) -0.06214(12) 0.57545(12) 0.0255(3) Uani d . 1 . .
C C5 0.89151(13) -0.03864(13) 0.68821(12) 0.0279(3) Uani d . 1 . .
N N4 0.49075(14) 0.64395(13) 0.29409(13) 0.0327(3) Uani d . 1 . .
N N5 0.62585(16) 0.59088(15) 0.52171(13) 0.0409(4) Uani d . 1 . .
N N6 0.70640(13) 0.44374(12) 0.44118(12) 0.0345(3) Uani d . 1 . .
C C6 0.71801(16) 0.37487(15) 0.35421(16) 0.0384(4) Uani d . 1 . .
C C7 0.65521(16) 0.39087(15) 0.24616(15) 0.0366(4) Uani d . 1 . .
C C8 0.57784(15) 0.48000(14) 0.22721(13) 0.0315(3) Uani d . 1 . .
C C9 0.56779(13) 0.54973(13) 0.31554(12) 0.0269(3) Uani d . 1 . .
C C10 0.63317(13) 0.53062(13) 0.42861(12) 0.0276(3) Uani d . 1 . .
H H1A 0.9841(18) 0.1899(18) 0.6438(18) 0.054(6) Uiso d . 1 . .
H H2A 0.8819(18) 0.1582(18) 0.4467(18) 0.051(6) Uiso d . 1 . .
H H3A 0.7863(16) -0.0052(15) 0.4205(15) 0.032(5) Uiso d . 1 . .
H H6A 0.7766(17) 0.3164(17) 0.3824(17) 0.051(6) Uiso d . 1 . .
H H7A 0.6660(17) 0.3404(17) 0.1831(16) 0.045(5) Uiso d . 1 . .
H H8A 0.5334(16) 0.4917(14) 0.1540(14) 0.031(4) Uiso d . 1 . .
H H1N1 0.8271(19) -0.2160(18) 0.5682(17) 0.048(6) Uiso d . 1 . .
H H2N1 0.744(2) -0.1729(19) 0.480(2) 0.063(7) Uiso d . 1 . .
H H3N1 0.705(2) -0.1742(19) 0.5822(19) 0.063(7) Uiso d . 1 . .
H H1N2 0.845(2) -0.160(2) 0.779(2) 0.058(7) Uiso d . 1 . .
H H2N2 0.9324(19) -0.0897(18) 0.8401(18) 0.051(6) Uiso d . 1 . .
H H1N3 0.9858(19) 0.0747(18) 0.7650(18) 0.051(6) Uiso d . 1 . .
H H1N4 0.414(2) 0.6363(17) 0.3130(17) 0.053(6) Uiso d . 1 . .
H H2N4 0.531(2) 0.700(2) 0.336(2) 0.080(8) Uiso d . 1 . .
H H3N4 0.4843(19) 0.6587(18) 0.224(2) 0.055(6) Uiso d . 1 . .
H H1N5 0.578(2) 0.650(2) 0.5188(19) 0.057(7) Uiso d . 1 . .
H H2N5 0.6724(18) 0.5757(16) 0.5834(17) 0.042(5) Uiso d . 1 . .
H H1N6 0.7491(19) 0.4214(18) 0.5080(19) 0.055(6) Uiso d . 1 . .

loop_
_atom_site_aniso_label
_atom_site_aniso_U_11
_atom_site_aniso_U_22
_atom_site_aniso_U_33
_atom_site_aniso_U_12
_atom_site_aniso_U_13
_atom_site_aniso_U_23
Cl1 0.0468(2) 0.0417(3) 0.02393(17) -0.00571(18) 0.00127(15) -0.00426(15)
Cl2 0.0490(2) 0.0429(3) 0.02580(18) -0.00792(19) -0.00072(16) -0.00412(16)
Cl3 0.0343(2) 0.0577(3) 0.02968(19) -0.00126(19) -0.00008(15) 0.00466(17)
Cl4 0.0431(2) 0.0488(3) 0.02839(19) 0.0020(2) -0.00015(15) -0.00488(17)
N1 0.0352(7) 0.0293(8) 0.0280(7) -0.0041(6) 0.0027(6) -0.0052(5)
N2 0.0442(8) 0.0546(11) 0.0233(7) -0.0027(8) -0.0026(6) 0.0061(6)
N3 0.0359(7) 0.0422(9) 0.0292(7) -0.0067(6) -0.0008(6) -0.0108(6)
C1 0.0418(10) 0.0318(10) 0.0498(10) -0.0081(8) 0.0052(8) -0.0057(8)
C2 0.0479(10) 0.0317(10) 0.0419(9) 0.0011(8) 0.0043(8) 0.0066(7)
C3 0.0362(8) 0.0341(9) 0.0243(7) 0.0026(7) -0.0023(6) 0.0007(6)
C4 0.0270(7) 0.0254(8) 0.0235(6) 0.0011(6) 0.0026(5) -0.0035(5)
C5 0.0255(7) 0.0347(9) 0.0230(6) 0.0019(6) 0.0027(5) -0.0032(6)
N4 0.0298(7) 0.0355(8) 0.0310(7) 0.0013(6) -0.0010(6) 0.0030(6)
N5 0.0486(9) 0.0462(10) 0.0264(7) -0.0019(8) 0.0008(6) -0.0056(6)
N6 0.0358(7) 0.0369(8) 0.0282(6) 0.0015(6) -0.0027(5) 0.0064(6)
C6 0.0371(9) 0.0325(10) 0.0448(9) 0.0042(8) 0.0043(7) 0.0038(7)
C7 0.0433(9) 0.0323(10) 0.0347(8) -0.0041(8) 0.0079(7) -0.0036(7)
C8 0.0343(8) 0.0340(9) 0.0250(7) -0.0056(7) 0.0007(6) 0.0004(6)
C9 0.0255(7) 0.0286(8) 0.0256(6) -0.0034(6) 0.0012(5) 0.0041(6)
C10 0.0276(7) 0.0302(8) 0.0242(6) -0.0045(6) 0.0021(5) 0.0021(6)

loop_
_atom_type_symbol
_atom_type_description
_atom_type_scat_dispersion_real
_atom_type_scat_dispersion_imag
_atom_type_scat_source
C C 0.0033 0.0016 'International Tables Vol C Tables 4.2.6.8 and 6.1.1.4'
H H 0.0000 0.0000 'International Tables Vol C Tables 4.2.6.8 and 6.1.1.4'
N N 0.0061 0.0033 'International Tables Vol C Tables 4.2.6.8 and 6.1.1.4'
Cl Cl 0.1484 0.1585 'International Tables Vol C Tables 4.2.6.8 and 6.1.1.4'

loop_
_geom_angle_atom_site_label_1
_geom_angle_atom_site_label_2
_geom_angle_atom_site_label_3
_geom_angle_site_symmetry_1
_geom_angle_site_symmetry_3
_geom_angle
_geom_angle_publ_flag
C4 N1 H1N1 . . 111.6(14) ?
C4 N1 H2N1 . . 109.7(16) ?
H1N1 N1 H2N1 . . 106.9(19) ?
C4 N1 H3N1 . . 112.3(16) ?
H1N1 N1 H3N1 . . 117(2) ?
H2N1 N1 H3N1 . . 98.5(19) ?
C5 N2 H1N2 . . 122.6(15) ?
C5 N2 H2N2 . . 122.3(16) ?
H1N2 N2 H2N2 . . 114(2) ?
C5 N3 C1 . . 123.65(14) ?
C5 N3 H1N3 . . 120.3(16) ?
C1 N3 H1N3 . . 116.0(16) ?
C2 C1 N3 . . 120.59(17) ?
C2 C1 H1A . . 130.1(14) ?
N3 C1 H1A . . 109.2(14) ?
C1 C2 C3 . . 118.52(17) ?
C1 C2 H2A . . 121.7(13) ?
C3 C2 H2A . . 119.7(13) ?
C4 C3 C2 . . 120.41(15) ?
C4 C3 H3A . . 118.8(13) ?
C2 C3 H3A . . 120.8(13) ?
C3 C4 C5 . . 120.64(14) ?
C3 C4 N1 . . 120.47(13) ?
C5 C4 N1 . . 118.84(13) ?
N2 C5 N3 . . 119.72(15) ?
N2 C5 C4 . . 124.16(16) ?
N3 C5 C4 . . 116.12(14) ?
C9 N4 H1N4 . . 114.2(14) ?
C9 N4 H2N4 . . 108.0(15) ?
H1N4 N4 H2N4 . . 110(2) ?
C9 N4 H3N4 . . 107.9(15) ?
H1N4 N4 H3N4 . . 108.9(18) ?
H2N4 N4 H3N4 . . 108(2) ?
C10 N5 H1N5 . . 122.7(14) ?
C10 N5 H2N5 . . 117.7(14) ?
H1N5 N5 H2N5 . . 119(2) ?
C10 N6 C6 . . 123.92(14) ?
C10 N6 H1N6 . . 125.0(14) ?
C6 N6 H1N6 . . 110.9(14) ?
N6 C6 C7 . . 120.63(17) ?
N6 C6 H6A . . 110.7(12) ?
C7 C6 H6A . . 128.7(12) ?
C6 C7 C8 . . 118.28(16) ?
C6 C7 H7A . . 119.6(11) ?
C8 C7 H7A . . 122.1(11) ?
C9 C8 C7 . . 120.58(14) ?
C9 C8 H8A . . 120.0(11) ?
C7 C8 H8A . . 119.4(11) ?
C8 C9 C10 . . 120.20(15) ?
C8 C9 N4 . . 120.20(13) ?
C10 C9 N4 . . 119.61(14) ?
N5 C10 N6 . . 118.62(15) ?
N5 C10 C9 . . 125.02(16) ?
N6 C10 C9 . . 116.36(14) ?

loop_
_geom_bond_atom_site_label_1
_geom_bond_atom_site_label_2
_geom_bond_site_symmetry_2
_geom_bond_distance
_geom_bond_publ_flag
N1 C4 . 1.451(2) ?
N1 H1N1 . 0.84(2) ?
N1 H2N1 . 0.87(2) ?
N1 H3N1 . 0.89(2) ?
N2 C5 . 1.328(2) ?
N2 H1N2 . 0.89(2) ?
N2 H2N2 . 0.78(2) ?
N3 C5 . 1.348(2) ?
N3 C1 . 1.357(2) ?
N3 H1N3 . 0.82(2) ?
C1 C2 . 1.348(3) ?
C1 H1A . 0.90(2) ?
C2 C3 . 1.393(3) ?
C2 H2A . 0.94(2) ?
C3 C4 . 1.365(2) ?
C3 H3A . 0.857(17) ?
C4 C5 . 1.4145(19) ?
N4 C9 . 1.450(2) ?
N4 H1N4 . 0.91(2) ?
N4 H2N4 . 0.93(3) ?
N4 H3N4 . 0.83(2) ?
N5 C10 . 1.334(2) ?
N5 H1N5 . 0.90(2) ?
N5 H2N5 . 0.84(2) ?
N6 C10 . 1.347(2) ?
N6 C6 . 1.351(2) ?
N6 H1N6 . 0.89(2) ?
C6 C7 . 1.353(2) ?
C6 H6A . 1.00(2) ?
C7 C8 . 1.399(2) ?
C7 H7A . 0.99(2) ?
C8 C9 . 1.367(2) ?
C8 H8A . 0.926(16) ?
C9 C10 . 1.4188(19) ?

loop_
_geom_hbond_atom_site_label_D
_geom_hbond_atom_site_label_H
_geom_hbond_atom_site_label_A
_geom_hbond_site_symmetry_A
_geom_hbond_distance_DH
_geom_hbond_distance_HA
_geom_hbond_distance_DA
_geom_hbond_angle_DHA
_geom_hbond_publ_flag
N1 H1N1 Cl2 2_746 0.84(2) 2.26(2) 3.081(2) 164.4(18) yes
N1 H2N1 Cl1 3_656 0.87(2) 2.27(2) 3.1140(10) 167(2) yes
N1 H3N1 Cl4 1_545 0.89(2) 2.47(2) 3.223(2) 143.2(18) yes
N2 H1N2 Cl1 2_646 0.90(2) 2.32(2) 3.219(2) 177.6(16) yes
N2 H2N2 Cl2 3_757 0.79(2) 2.59(2) 3.242(2) 142(2) yes
N3 H1N3 Cl2 . 0.82(2) 2.26(2) 3.060(2) 166(2) yes
N4 H1N4 Cl3 3_666 0.91(2) 2.17(2) 3.049(2) 163.2(17) yes
N4 H2N4 Cl4 . 0.93(2) 2.77(2) 3.454(2) 131.5(17) yes
N4 H2N4 Cl1 3_666 0.93(2) 2.51(2) 3.148(2) 126.4(18) yes
N4 H3N4 Cl4 4_575 0.83(2) 2.30(2) 3.128(2) 175(2) yes
N5 H1N5 Cl4 . 0.91(2) 2.29(2) 3.193(2) 172.0(18) yes
N5 H2N5 Cl1 2_656 0.84(2) 2.77(2) 3.340(2) 126.6(17) yes
N6 H1N6 Cl3 . 0.89(2) 2.22(2) 3.0570(10) 156.6(19) yes
C7 H7A Cl4 2_645 0.99(2) 2.745(19) 3.459(2) 129.4(14) yes

loop_
_geom_torsion_atom_site_label_1
_geom_torsion_atom_site_label_2
_geom_torsion_atom_site_label_3
_geom_torsion_atom_site_label_4
_geom_torsion_site_symmetry_1
_geom_torsion_site_symmetry_2
_geom_torsion_site_symmetry_3
_geom_torsion_site_symmetry_4
_geom_torsion
_geom_torsion_publ_flag
C5 N3 C1 C2 . . . . -1.9(3) ?
N3 C1 C2 C3 . . . . -0.2(3) ?
C1 C2 C3 C4 . . . . 0.5(3) ?
C2 C3 C4 C5 . . . . 1.0(2) ?
C2 C3 C4 N1 . . . . -176.49(16) ?
C1 N3 C5 N2 . . . . -176.12(17) ?
C1 N3 C5 C4 . . . . 3.3(2) ?
C3 C4 C5 N2 . . . . 176.56(16) ?
N1 C4 C5 N2 . . . . -5.9(2) ?
C3 C4 C5 N3 . . . . -2.8(2) ?
N1 C4 C5 N3 . . . . 174.72(14) ?
C10 N6 C6 C7 . . . . 0.6(3) ?
N6 C6 C7 C8 . . . . -0.3(3) ?
C6 C7 C8 C9 . . . . 1.0(2) ?
C7 C8 C9 C10 . . . . -1.9(2) ?
C7 C8 C9 N4 . . . . 177.80(15) ?
C6 N6 C10 N5 . . . . 177.71(16) ?
C6 N6 C10 C9 . . . . -1.4(2) ?
C8 C9 C10 N5 . . . . -177.02(15) ?
N4 C9 C10 N5 . . . . 3.3(2) ?
C8 C9 C10 N6 . . . . 2.0(2) ?
N4 C9 C10 N6 . . . . -177.64(14) ?
